data_7120694
loop_
_publ_author_name
'Karnakanti, Shuklachary'
'Zang, Zhong-Lin'
'Zhao, Sheng'
'Shao, Pan-Lin'
'Hu, Ping'
'He, Yun'

_publ_section_title
;
 Palladium-Catalyzed Oxidative Arylacetoxylation of Alkenes: Synthesis of
 Indole and Indoline Derivatives
;
_journal_name_full 'Chem. Commun.'
_journal_paper_doi 10.1039/C7CC06448A
_journal_year 2017
_chemical_formula_moiety 'C25 H24 N2 O2'
_chemical_formula_sum 'C25 H24 N2 O2'
_chemical_formula_weight 384.46
_chemical_name_systematic (3-benzoyl-5-isopropyl-3-methylindolin-1-yl)(pyridin-2-yl)methanone
_space_group_crystal_system triclinic
_space_group_IT_number 2
_space_group_name_Hall '-P 1'
_space_group_name_H-M_alt 'P -1'
_symmetry_space_group_name_Hall '-P 1'
_symmetry_space_group_name_H-M 'P -1'
_atom_sites_solution_hydrogens geom
_atom_sites_solution_primary iterative
_audit_creation_date 2017-07-10
_audit_creation_method
;
Olex2 1.2-beta
(compiled 2017.01.04 svn.r3372 for OlexSys, GUI svn.r5292)
;
_audit_update_record
;
2017-07-17 deposited with the CCDC.
2017-09-21 downloaded from the CCDC.
;
_cell_angle_alpha 70.266(5)
_cell_angle_beta 73.173(5)
_cell_angle_gamma 82.063(4)
_cell_formula_units_Z 2
_cell_length_a 8.3765(5)
_cell_length_b 11.2190(6)
_cell_length_c 12.1776(7)
_cell_measurement_reflns_used 3895
_cell_measurement_temperature 295(2)
_cell_measurement_theta_max 27.8170
_cell_measurement_theta_min 3.7070
_cell_volume 1030.04(11)
_computing_molecular_graphics 'Olex2 (Dolomanov et al., 2009)'
_computing_publication_material 'Olex2 (Dolomanov et al., 2009)'
_computing_structure_refinement 'XH (Sheldrick, 2008)'
_computing_structure_solution 'olex2.solve (Bourhis et al., 2015)'
_diffrn_ambient_temperature 295(2)
_diffrn_detector_area_resol_mean 16.0892
_diffrn_measured_fraction_theta_full 0.998
_diffrn_measured_fraction_theta_max 0.998
_diffrn_measurement_device_type 'SuperNova, Single source at offset, Eos'
_diffrn_measurement_method '\w scans'
_diffrn_radiation_type MoK\a
_diffrn_radiation_wavelength 0.71073
_diffrn_reflns_av_R_equivalents 0.0270
_diffrn_reflns_av_unetI/netI 0.0281
_diffrn_reflns_Laue_measured_fraction_full 0.998
_diffrn_reflns_Laue_measured_fraction_max 0.998
_diffrn_reflns_limit_h_max 10
_diffrn_reflns_limit_h_min -10
_diffrn_reflns_limit_k_max 14
_diffrn_reflns_limit_k_min -14
_diffrn_reflns_limit_l_max 15
_diffrn_reflns_limit_l_min -15
_diffrn_reflns_number 13983
_diffrn_reflns_point_group_measured_fraction_full 0.998
_diffrn_reflns_point_group_measured_fraction_max 0.998
_diffrn_reflns_theta_full 26.000
_diffrn_reflns_theta_max 26.368
_diffrn_reflns_theta_min 3.507
_diffrn_source 'micro-focus sealed X-ray tube'
_exptl_absorpt_coefficient_mu 0.079
_exptl_absorpt_correction_T_max 1.00000
_exptl_absorpt_correction_T_min 0.79393
_exptl_absorpt_correction_type multi-scan
_exptl_absorpt_process_details
;
CrysAlisPro 1.171.38.41k (Rigaku Oxford Diffraction, 2015)
Empirical absorption correction using spherical harmonics,
 implemented in SCALE3 ABSPACK scaling algorithm.
;
_exptl_crystal_colour colorless
_exptl_crystal_density_diffrn 1.240
_exptl_crystal_description Block
_exptl_crystal_F_000 408
_exptl_crystal_size_max 0.45
_exptl_crystal_size_mid 0.43
_exptl_crystal_size_min 0.4
_refine_diff_density_max 0.341
_refine_diff_density_min -0.258
_refine_diff_density_rms 0.041
_refine_ls_extinction_method none
_refine_ls_goodness_of_fit_ref 1.045
_refine_ls_hydrogen_treatment constr
_refine_ls_matrix_type full
_refine_ls_number_parameters 265
_refine_ls_number_reflns 4213
_refine_ls_number_restraints 0
_refine_ls_restrained_S_all 1.045
_refine_ls_R_factor_all 0.0782
_refine_ls_R_factor_gt 0.0578
_refine_ls_shift/su_max 0.000
_refine_ls_shift/su_mean 0.000
_refine_ls_structure_factor_coef Fsqd
_refine_ls_weighting_details 'w=1/[\s^2^(Fo^2^)+(0.0641P)^2^+0.4184P] where P=(Fo^2^+2Fc^2^)/3'
_refine_ls_weighting_scheme calc
_refine_ls_wR_factor_gt 0.1476
_refine_ls_wR_factor_ref 0.1648
_reflns_Friedel_coverage 0.000
_reflns_number_gt 3081
_reflns_number_total 4213
_reflns_threshold_expression 'I > 2\s(I)'
_cod_data_source_file c7cc06448a2.cif
_cod_data_source_block 78
_cod_database_code 7120694
_shelx_shelxl_version_number 2014/7
_shelx_space_group_comment
;
The symmetry employed for this shelxl refinement is uniquely defined
by the following loop, which should always be used as a source of
symmetry information in preference to the above space-group names.
They are only intended as comments.
;
_olex2_refinement_description
;
;
_olex2_submission_special_instructions 'No special instructions were received'
_oxdiff_exptl_absorpt_empirical_details
;
Empirical correction (ABSPACK) includes:
- Absorption correction using spherical harmonics
- Frame scaling
;
_oxdiff_exptl_absorpt_empirical_full_max 1.413
_oxdiff_exptl_absorpt_empirical_full_min 0.756

loop_
_space_group_symop_operation_xyz
'x, y, z'
'-x, -y, -z'

loop_
_atom_site_label
_atom_site_type_symbol
_atom_site_fract_x
_atom_site_fract_y
_atom_site_fract_z
_atom_site_U_iso_or_equiv
_atom_site_adp_type
_atom_site_occupancy
_atom_site_site_symmetry_order
_atom_site_calc_flag
_atom_site_refinement_flags_posn
O1 O 0.2058(2) 0.49458(14) 0.42575(15) 0.0683(5) Uani 1 1 d .
O2 O 0.1371(2) 0.79227(17) 0.85303(15) 0.0728(5) Uani 1 1 d .
N1 N 0.2034(2) 0.60944(14) 0.54702(15) 0.0444(4) Uani 1 1 d .
N2 N 0.1350(3) 0.82604(17) 0.35333(17) 0.0642(5) Uani 1 1 d .
C1 C 0.2716(2) 0.51114(17) 0.63203(17) 0.0438(4) Uani 1 1 d .
H1A C 0.1197(2) 0.70865(19) 0.35510(18) 0.0473(5) Uani 1 1 d .
H1B C 0.3884(3) 0.80824(18) 0.70247(18) 0.0476(5) Uani 1 1 d .
H1C C 0.2464(2) 0.54116(18) 0.73711(18) 0.0464(5) Uani 1 1 d .
C2 C 0.2195(3) 0.75717(19) 0.76855(18) 0.0500(5) Uani 1 1 d .
H2 C 0.1786(3) 0.59649(18) 0.44573(19) 0.0476(5) Uani 1 1 d .
C3 C 0.5190(3) 0.7441(2) 0.6419(2) 0.0557(5) Uani 1 1 d .
H3A H 0.5033 0.6640 0.6409 0.067 Uiso 1 1 calc R
H3B C 0.1527(3) 0.71913(18) 0.59267(18) 0.0479(5) Uani 1 1 d .
H3C H 0.0446 0.7550 0.5804 0.058 Uiso 1 1 calc R
C4 H 0.2338 0.7843 0.5516 0.058 Uiso 1 1 calc R
C5 C 0.1442(3) 0.66604(18) 0.72889(18) 0.0474(5) Uani 1 1 d .
H5 C 0.3074(3) 0.4611(2) 0.8315(2) 0.0563(5) Uani 1 1 d .
C6 H 0.2881 0.4815 0.9024 0.068 Uiso 1 1 calc R
H6 C 0.3590(3) 0.39947(19) 0.6204(2) 0.0551(5) Uani 1 1 d .
C7 H 0.3753 0.3776 0.5506 0.066 Uiso 1 1 calc R
C8 C 0.3981(3) 0.3493(2) 0.8207(2) 0.0602(6) Uani 1 1 d .
C9 C 0.4206(3) 0.3223(2) 0.7150(2) 0.0602(6) Uani 1 1 d .
H9 H 0.4804 0.2481 0.7071 0.072 Uiso 1 1 calc R
C10 C 0.6716(3) 0.7978(2) 0.5832(2) 0.0637(6) Uani 1 1 d .
C11 H 0.7577 0.7540 0.5427 0.076 Uiso 1 1 calc R
H11A C 0.6973(3) 0.9158(2) 0.5843(2) 0.0663(6) Uani 1 1 d .
H11B H 0.8003 0.9519 0.5446 0.080 Uiso 1 1 calc R
H11C C 0.4183(3) 0.9270(2) 0.7031(2) 0.0634(6) Uani 1 1 d .
C12 H 0.3338 0.9712 0.7444 0.076 Uiso 1 1 calc R
H12A C 0.5702(3) 0.9797(2) 0.6440(3) 0.0722(7) Uani 1 1 d .
H12B H 0.5870 1.0598 0.6445 0.087 Uiso 1 1 calc R
C13 C 0.0262(3) 0.9067(3) 0.1802(2) 0.0730(7) Uani 1 1 d .
C14 H -0.0067 0.9766 0.1224 0.088 Uiso 1 1 calc R
C15 C -0.0357(3) 0.6406(2) 0.8041(2) 0.0685(7) Uani 1 1 d .
H15 H -0.0835 0.5877 0.7754 0.103 Uiso 1 1 calc GR
C16 H -0.0996 0.7195 0.7968 0.103 Uiso 1 1 calc GR
H16 H -0.0369 0.5986 0.8873 0.103 Uiso 1 1 calc GR
C17 C 0.0611(3) 0.6860(2) 0.2703(2) 0.0724(7) Uani 1 1 d .
H17 H 0.0531 0.6033 0.2727 0.087 Uiso 1 1 calc R
C18 C 0.0140(4) 0.7864(3) 0.1814(3) 0.0836(8) Uani 1 1 d .
H18 H -0.0255 0.7723 0.1231 0.100 Uiso 1 1 calc R
C19 C 0.0884(4) 0.9211(2) 0.2667(2) 0.0759(8) Uani 1 1 d .
C20 H 0.0989 1.0032 0.2649 0.091 Uiso 1 1 calc R
C21 C 0.4720(4) 0.2586(3) 0.9195(3) 0.0810(8) Uani 1 1 d .
H21 H 0.5704 0.2171 0.8783 0.097 Uiso 1 1 calc R
C22 C 0.3525(5) 0.1534(3) 0.9988(3) 0.1028(11) Uani 1 1 d .
H22 H 0.2470 0.1901 1.0325 0.154 Uiso 1 1 calc GR
C23 H 0.3985 0.0985 1.0629 0.154 Uiso 1 1 calc GR
H23 H 0.3368 0.1056 0.9509 0.154 Uiso 1 1 calc GR
C24 C 0.5339(6) 0.3219(4) 0.9864(4) 0.1196(13) Uani 1 1 d .
H24 H 0.6041 0.3889 0.9302 0.179 Uiso 1 1 calc GR
C25 H 0.5969 0.2615 1.0367 0.179 Uiso 1 1 calc GR
H25 H 0.4410 0.3565 1.0358 0.179 Uiso 1 1 calc GR

loop_
_atom_site_aniso_label
_atom_site_aniso_U_11
_atom_site_aniso_U_22
_atom_site_aniso_U_33
_atom_site_aniso_U_23
_atom_site_aniso_U_13
_atom_site_aniso_U_12
O1 0.1006(13) 0.0473(9) 0.0695(10) -0.0281(8) -0.0311(9) 0.0008(8)
O2 0.0798(12) 0.0788(11) 0.0660(10) -0.0440(9) -0.0054(9) 0.0011(9)
N1 0.0492(9) 0.0373(8) 0.0479(9) -0.0157(7) -0.0126(7) 0.0001(7)
N2 0.0929(15) 0.0461(10) 0.0612(12) -0.0134(9) -0.0352(11) -0.0040(10)
C1 0.0449(10) 0.0351(9) 0.0478(11) -0.0110(8) -0.0082(8) -0.0040(8)
H1A 0.0445(10) 0.0493(11) 0.0498(11) -0.0165(9) -0.0109(9) -0.0089(9)
H1B 0.0606(12) 0.0409(10) 0.0473(11) -0.0163(9) -0.0230(9) 0.0037(9)
H1C 0.0501(11) 0.0375(10) 0.0482(11) -0.0116(8) -0.0091(9) -0.0038(8)
C2 0.0630(13) 0.0448(11) 0.0457(11) -0.0189(9) -0.0184(10) 0.0080(9)
H2 0.0495(11) 0.0446(11) 0.0512(11) -0.0197(9) -0.0091(9) -0.0077(9)
C3 0.0581(13) 0.0478(11) 0.0701(14) -0.0279(11) -0.0189(11) -0.0022(10)
H3B 0.0550(12) 0.0412(10) 0.0541(12) -0.0208(9) -0.0200(9) 0.0042(9)
C5 0.0502(11) 0.0436(10) 0.0467(11) -0.0167(9) -0.0089(9) 0.0012(9)
H5 0.0696(14) 0.0490(12) 0.0473(12) -0.0106(10) -0.0152(10) -0.0044(10)
H6 0.0605(13) 0.0449(11) 0.0586(13) -0.0195(10) -0.0115(10) 0.0018(10)
C8 0.0648(14) 0.0433(11) 0.0651(14) -0.0047(10) -0.0210(11) -0.0016(10)
C9 0.0658(14) 0.0398(11) 0.0724(15) -0.0165(10) -0.0195(12) 0.0068(10)
C10 0.0538(13) 0.0598(13) 0.0848(17) -0.0320(13) -0.0177(12) -0.0028(11)
H11A 0.0633(14) 0.0562(13) 0.0846(17) -0.0198(12) -0.0258(13) -0.0106(11)
H11C 0.0773(16) 0.0479(12) 0.0728(15) -0.0287(11) -0.0238(13) 0.0064(11)
H12A 0.0848(18) 0.0453(12) 0.097(2) -0.0269(13) -0.0310(15) -0.0074(12)
C13 0.0762(17) 0.0752(17) 0.0654(15) -0.0096(13) -0.0328(13) 0.0032(14)
C15 0.0580(14) 0.0703(15) 0.0731(16) -0.0310(13) -0.0006(12) -0.0039(12)
C17 0.0902(19) 0.0635(15) 0.0775(17) -0.0199(13) -0.0398(15) -0.0162(13)
C18 0.093(2) 0.095(2) 0.0791(18) -0.0220(16) -0.0505(16) -0.0123(16)
C19 0.110(2) 0.0513(13) 0.0691(16) -0.0108(12) -0.0393(15) 0.0008(14)
C21 0.099(2) 0.0620(15) 0.0763(18) -0.0077(13) -0.0364(16) 0.0075(14)
C22 0.124(3) 0.0698(18) 0.084(2) 0.0085(16) -0.0243(19) 0.0050(18)
C24 0.162(4) 0.105(3) 0.114(3) -0.028(2) -0.091(3) 0.023(2)

loop_
_atom_type_symbol
_atom_type_description
_atom_type_scat_dispersion_real
_atom_type_scat_dispersion_imag
_atom_type_scat_source
C C 0.0033 0.0016 'International Tables Vol C Tables 4.2.6.8 and 6.1.1.4'
H H 0.0000 0.0000 'International Tables Vol C Tables 4.2.6.8 and 6.1.1.4'
N N 0.0061 0.0033 'International Tables Vol C Tables 4.2.6.8 and 6.1.1.4'
O O 0.0106 0.0060 'International Tables Vol C Tables 4.2.6.8 and 6.1.1.4'

loop_
_geom_angle_atom_site_label_1
_geom_angle_atom_site_label_2
_geom_angle_atom_site_label_3
_geom_angle
C1 N1 H3B 108.78(15)
H2 N1 C1 123.65(16)
H2 N1 H3B 127.36(16)
C19 N2 H1A 117.3(2)
H1C C1 N1 110.33(16)
H1C C1 H6 120.16(19)
H6 C1 N1 129.47(19)
N2 H1A H2 120.41(18)
N2 H1A C17 121.8(2)
C17 H1A H2 117.68(19)
C3 H1B C2 124.33(18)
C3 H1B H11C 117.7(2)
H11C H1B C2 118.00(19)
C1 H1C C5 110.15(17)
H5 H1C C1 120.65(19)
H5 H1C C5 129.18(19)
O2 C2 H1B 119.08(19)
O2 C2 C5 119.2(2)
H1B C2 C5 121.66(17)
O1 H2 N1 121.26(19)
O1 H2 H1A 118.62(19)
N1 H2 H1A 120.11(17)
H1B C3 H3A 119.6
C10 C3 H1B 120.7(2)
C10 C3 H3A 119.6
N1 H3B H3C 110.7
N1 H3B C4 110.7
N1 H3B C5 105.34(15)
H3C H3B C4 108.8
C5 H3B H3C 110.7
C5 H3B C4 110.7
H1C C5 C2 112.59(17)
H1C C5 H3B 101.92(15)
H1C C5 C15 110.07(17)
C2 C5 H3B 111.07(16)
C15 C5 C2 110.20(17)
C15 C5 H3B 110.74(18)
H1C H5 C6 120.0
H1C H5 C8 120.1(2)
C8 H5 C6 120.0
C1 H6 C7 121.0
C9 H6 C1 118.1(2)
C9 H6 C7 121.0
H5 C8 C21 122.9(2)
C9 C8 H5 117.7(2)
C9 C8 C21 119.4(2)
H6 C9 C8 123.3(2)
H6 C9 H9 118.3
C8 C9 H9 118.3
C3 C10 C11 119.8
H11A C10 C3 120.4(2)
H11A C10 C11 119.8
C10 H11A H11B 120.3
H12A H11A C10 119.5(2)
H12A H11A H11B 120.3
H1B H11C C12 119.5
H12A H11C H1B 121.1(2)
H12A H11C C12 119.5
H11A H12A H11C 120.6(2)
H11A H12A H12B 119.7
H11C H12A H12B 119.7
C18 C13 C14 121.2
C18 C13 C19 117.7(2)
C19 C13 C14 121.2
C5 C15 H15 109.5
C5 C15 C16 109.5
C5 C15 H16 109.5
H15 C15 C16 109.5
H15 C15 H16 109.5
C16 C15 H16 109.5
H1A C17 H17 120.1
H1A C17 C18 119.7(2)
C18 C17 H17 120.1
C13 C18 C17 118.9(2)
C13 C18 H18 120.5
C17 C18 H18 120.5
N2 C19 C13 124.6(2)
N2 C19 C20 117.7
C13 C19 C20 117.7
C8 C21 H21 105.8
C8 C21 C22 110.2(2)
C22 C21 H21 105.8
C24 C21 C8 113.8(2)
C24 C21 H21 105.8
C24 C21 C22 114.7(3)
C21 C22 H22 109.5
C21 C22 C23 109.5
C21 C22 H23 109.5
H22 C22 C23 109.5
H22 C22 H23 109.5
C23 C22 H23 109.5
C21 C24 H24 109.5
C21 C24 C25 109.5
C21 C24 H25 109.5
H24 C24 C25 109.5
H24 C24 H25 109.5
C25 C24 H25 109.5

loop_
_geom_bond_atom_site_label_1
_geom_bond_atom_site_label_2
_geom_bond_distance
O1 H2 1.226(2)
O2 C2 1.215(2)
N1 C1 1.418(2)
N1 H2 1.365(3)
N1 H3B 1.478(2)
N2 H1A 1.333(3)
N2 C19 1.329(3)
C1 H1C 1.382(3)
C1 H6 1.390(3)
H1A H2 1.500(3)
H1A C17 1.371(3)
H1B C2 1.494(3)
H1B C3 1.391(3)
H1B H11C 1.392(3)
H1C C5 1.526(3)
H1C H5 1.380(3)
C2 C5 1.537(3)
C3 H3A 0.9300
C3 C10 1.379(3)
H3B H3C 0.9700
H3B C4 0.9700
H3B C5 1.545(3)
C5 C15 1.528(3)
H5 C6 0.9300
H5 C8 1.399(3)
H6 C7 0.9300
H6 C9 1.375(3)
C8 C9 1.376(3)
C8 C21 1.515(3)
C9 H9 0.9300
C10 C11 0.9300
C10 H11A 1.375(3)
H11A H11B 0.9300
H11A H12A 1.367(4)
H11C C12 0.9300
H11C H12A 1.370(4)
H12A H12B 0.9300
C13 C14 0.9300
C13 C18 1.363(4)
C13 C19 1.366(4)
C15 H15 0.9600
C15 C16 0.9600
C15 H16 0.9600
C17 H17 0.9300
C17 C18 1.377(4)
C18 H18 0.9300
C19 C20 0.9300
C21 H21 0.9800
C21 C22 1.524(4)
C21 C24 1.474(4)
C22 H22 0.9600
C22 C23 0.9600
C22 H23 0.9600
C24 H24 0.9600
C24 C25 0.9600
C24 H25 0.9600

loop_
_geom_torsion_atom_site_label_1
_geom_torsion_atom_site_label_2
_geom_torsion_atom_site_label_3
_geom_torsion_atom_site_label_4
_geom_torsion
O2 C2 C5 H1C -120.1(2)
O2 C2 C5 H3B 126.3(2)
O2 C2 C5 C15 3.2(3)
N1 C1 H1C C5 3.5(2)
N1 C1 H1C H5 -177.82(17)
N1 C1 H6 C9 176.39(19)
N1 H3B C5 H1C 18.0(2)
N1 H3B C5 C2 138.19(16)
N1 H3B C5 C15 -99.02(19)
N2 H1A H2 O1 -160.2(2)
N2 H1A H2 N1 18.7(3)
N2 H1A C17 C18 -1.0(4)
C1 N1 H2 O1 4.2(3)
C1 N1 H2 H1A -174.70(16)
C1 N1 H3B C5 -17.2(2)
C1 H1C C5 C2 -132.67(18)
C1 H1C C5 H3B -13.6(2)
C1 H1C C5 C15 104.0(2)
C1 H1C H5 C8 1.1(3)
C1 H6 C9 C8 0.9(3)
H1A N2 C19 C13 0.1(4)
H1A C17 C18 C13 -0.3(4)
H1B C2 C5 H1C 62.6(2)
H1B C2 C5 H3B -50.9(2)
H1B C2 C5 C15 -174.04(19)
H1B C3 C10 H11A 0.3(4)
H1B H11C H12A H11A -1.0(4)
H1C C1 H6 C9 -1.0(3)
H1C H5 C8 C9 -1.2(3)
H1C H5 C8 C21 178.6(2)
C2 H1B C3 C10 -179.8(2)
C2 H1B H11C H12A -179.7(2)
H2 N1 C1 H1C -166.18(18)
H2 N1 C1 H6 16.2(3)
H2 N1 H3B C5 157.64(18)
H2 H1A C17 C18 -176.6(2)
C3 H1B C2 O2 152.4(2)
C3 H1B C2 C5 -30.3(3)
C3 H1B H11C H12A 1.3(3)
C3 C10 H11A H12A 0.0(4)
H3B N1 C1 H1C 8.9(2)
H3B N1 C1 H6 -168.7(2)
H3B N1 H2 O1 -169.9(2)
H3B N1 H2 H1A 11.2(3)
C5 H1C H5 C8 179.5(2)
H5 H1C C5 C2 48.8(3)
H5 H1C C5 H3B 167.9(2)
H5 H1C C5 C15 -74.5(3)
H5 C8 C9 H6 0.2(4)
H5 C8 C21 C22 94.6(3)
H5 C8 C21 C24 -35.7(4)
H6 C1 H1C C5 -178.63(18)
H6 C1 H1C H5 0.0(3)
C9 C8 C21 C22 -85.6(3)
C9 C8 C21 C24 144.1(3)
C10 H11A H12A H11C 0.3(4)
H11C H1B C2 O2 -26.4(3)
H11C H1B C2 C5 150.8(2)
H11C H1B C3 C10 -1.0(3)
C17 H1A H2 O1 15.4(3)
C17 H1A H2 N1 -165.6(2)
C18 C13 C19 N2 -1.3(5)
C19 N2 H1A H2 176.5(2)
C19 N2 H1A C17 1.1(4)
C19 C13 C18 C17 1.4(4)
C21 C8 C9 H6 -179.6(2)
